data_1512871
loop_
_publ_author_name
'Harri Sopo'
'Ari V\"ais\"anen'
'Reijo Sillanp\"a\"a'

_publ_section_title
;
 Uranyl ion complexes with long chain aminoalcoholbis(phenolate)
 [O,N,O,O&#x2032;] donor ligands
;
_journal_issue 1
_journal_name_full Polyhedron
_journal_page_first 184
_journal_page_last 196
_journal_paper_doi 10.1016/j.poly.2006.08.006
_journal_volume 26
_journal_year 2007
_chemical_formula_moiety 'C44 H60 N2 O8 U, 2(c2 H3 N)'
_chemical_formula_sum 'C48 H66 N4 O8 U'
_chemical_formula_weight 1065.08
_chemical_name_systematic
;
 ?
;
_space_group_IT_number 2
_symmetry_cell_setting triclinic
_symmetry_space_group_name_Hall '-P 1'
_symmetry_space_group_name_H-M 'P -1'
_atom_sites_solution_hydrogens geom
_atom_sites_solution_primary direct
_atom_sites_solution_secondary difmap
_audit_creation_method SHELXL-97
_cell_angle_alpha 74.9760(10)
_cell_angle_beta 69.6940(10)
_cell_angle_gamma 79.2650(10)
_cell_formula_units_Z 1
_cell_length_a 8.8922(2)
_cell_length_b 11.7134(2)
_cell_length_c 12.2525(3)
_cell_measurement_reflns_used 3920
_cell_measurement_temperature 173(2)
_cell_measurement_theta_max 28.283
_cell_measurement_theta_min 0.407
_cell_volume 1149.42(4)
_computing_cell_refinement 'HKL Scalepack (Otwinowski & Minor 1997)'
_computing_data_collection 'Collect (Nonius BV, 1997-2000)'
_computing_data_reduction
;
HKL Denzo and Scalepack (Otwinowski & Minor 1997)
;
_computing_molecular_graphics 'Ortep-3 for Windows (Farrugia, 1997)'
_computing_publication_material 'WinGX publication routines (Farrugia, 1999)'
_computing_structure_refinement 'SHELXL-97 (Sheldrick, 1997)'
_computing_structure_solution 'SHELXS-97 (Sheldrick, 1997)'
_diffrn_ambient_temperature 173(2)
_diffrn_detector 'CCD plate'
_diffrn_detector_area_resol_mean 9
_diffrn_measured_fraction_theta_full 0.988
_diffrn_measured_fraction_theta_max 0.988
_diffrn_measurement_device '95mm CCD camera on \k-goniostat'
_diffrn_measurement_device_type KappaCCD
_diffrn_measurement_method 'CCD rotation images, thick slices'
_diffrn_radiation_monochromator 'horizonally mounted graphite crystal'
_diffrn_radiation_probe x-ray
_diffrn_radiation_type MoK\a
_diffrn_radiation_wavelength 0.71073
_diffrn_reflns_av_R_equivalents 0.0402
_diffrn_reflns_av_sigmaI/netI 0.0416
_diffrn_reflns_limit_h_max 11
_diffrn_reflns_limit_h_min -8
_diffrn_reflns_limit_k_max 15
_diffrn_reflns_limit_k_min -15
_diffrn_reflns_limit_l_max 16
_diffrn_reflns_limit_l_min -15
_diffrn_reflns_number 14606
_diffrn_reflns_theta_full 28.15
_diffrn_reflns_theta_max 28.15
_diffrn_reflns_theta_min 2.73
_diffrn_source 'Enraf Nonius FR590'
_exptl_absorpt_coefficient_mu 3.587
_exptl_absorpt_correction_T_max 0.8809
_exptl_absorpt_correction_T_min 0.6022
_exptl_absorpt_correction_type refdelf
_exptl_absorpt_process_details
;
Sheldrick, G.M. (anon) SHELX97 Release 97-2 (1998)
I/sigma threshold for reflections     =   5.000
Delta(U)/lambda**2                    =   0.000
Highest even order spherical harmonic =       6
Highest odd  order spherical harmonic =       3
;
_exptl_crystal_colour orange
_exptl_crystal_density_diffrn 1.539
_exptl_crystal_density_method 'not measured'
_exptl_crystal_description block
_exptl_crystal_F_000 538
_exptl_crystal_size_max 0.28
_exptl_crystal_size_mid 0.22
_exptl_crystal_size_min 0.16
_refine_diff_density_max 0.488
_refine_diff_density_min -0.683
_refine_diff_density_rms 0.116
_refine_ls_extinction_method none
_refine_ls_goodness_of_fit_ref 1.132
_refine_ls_hydrogen_treatment mixed
_refine_ls_matrix_type full
_refine_ls_number_parameters 290
_refine_ls_number_reflns 5568
_refine_ls_number_restraints 0
_refine_ls_restrained_S_all 1.132
_refine_ls_R_factor_all 0.0293
_refine_ls_R_factor_gt 0.0292
_refine_ls_shift/su_max 0.000
_refine_ls_shift/su_mean 0.000
_refine_ls_structure_factor_coef Fsqd
_refine_ls_weighting_details 'calc w=1/[\s^2^(Fo^2^)+(0.0000P)^2^+1.9317P] where P=(Fo^2^+2Fc^2^)/3'
_refine_ls_weighting_scheme calc
_refine_ls_wR_factor_gt 0.0591
_refine_ls_wR_factor_ref 0.0593
_reflns_number_gt 5563
_reflns_number_total 5568
_reflns_threshold_expression >2s(I)
_cod_data_source_file 2007-184_RS.txt
_cod_data_source_block SoC1-1=1b
_cod_original_sg_symbol_H-M P-1
_cod_database_code 1512871

loop_
_symmetry_equiv_pos_as_xyz
'x, y, z'
'-x, -y, -z'

loop_
_atom_site_label
_atom_site_type_symbol
_atom_site_fract_x
_atom_site_fract_y
_atom_site_fract_z
_atom_site_U_iso_or_equiv
_atom_site_adp_type
_atom_site_occupancy
_atom_site_symmetry_multiplicity
_atom_site_calc_flag
_atom_site_refinement_flags
U U 0.0000 0.0000 0.0000 0.01742(5) Uani 1 2 d S
O1 O -0.2006(3) 0.07623(18) 0.0180(2) 0.0260(5) Uani 1 1 d .
O2 O 0.0869(3) 0.12083(19) -0.17407(19) 0.0282(5) Uani 1 1 d .
O3 O 0.0681(2) 0.14393(17) 0.06630(19) 0.0222(4) Uani 1 1 d .
O4 O 0.0842(3) 0.6381(2) 0.0063(3) 0.0418(7) Uani 1 1 d .
H4 H 0.066(5) 0.704(4) -0.020(4) 0.051(14) Uiso 1 1 d .
N1 N 0.2679(5) 0.6334(4) -0.4196(4) 0.0622(11) Uani 1 1 d .
N8 N 0.3406(3) 0.2277(2) -0.1214(2) 0.0189(5) Uani 1 1 d .
H8 H 0.234(4) 0.225(3) -0.090(3) 0.016(8) Uiso 1 1 d .
C1 C 0.1336(4) 0.2012(2) -0.2754(3) 0.0216(6) Uani 1 1 d .
C2 C 0.0319(4) 0.2490(3) -0.3452(3) 0.0245(6) Uani 1 1 d .
C3 C 0.0888(4) 0.3304(3) -0.4511(3) 0.0278(7) Uani 1 1 d .
H3 H 0.0199 0.3628 -0.4984 0.033 Uiso 1 1 calc R
C4 C 0.2432(4) 0.3666(3) -0.4907(3) 0.0280(7) Uani 1 1 d .
C5 C 0.3402(4) 0.3201(3) -0.4188(3) 0.0245(6) Uani 1 1 d .
H5 H 0.4446 0.3451 -0.4427 0.029 Uiso 1 1 calc R
C6 C 0.2886(4) 0.2381(2) -0.3130(3) 0.0205(6) Uani 1 1 d .
C7 C 0.3954(4) 0.1830(3) -0.2368(3) 0.0228(6) Uani 1 1 d .
H7A H 0.5073 0.2015 -0.2822 0.027 Uiso 1 1 calc R
H7B H 0.3953 0.0956 -0.2177 0.027 Uiso 1 1 calc R
C9 C 0.4101(4) 0.1412(3) -0.0314(3) 0.0216(6) Uani 1 1 d .
H9A H 0.4146 0.0597 -0.0426 0.026 Uiso 1 1 calc R
H9B H 0.5223 0.1574 -0.0485 0.026 Uiso 1 1 calc R
C10 C 0.3190(4) 0.1444(2) 0.0975(3) 0.0201(6) Uani 1 1 d .
C11 C 0.4035(4) 0.1387(3) 0.1753(3) 0.0243(6) Uani 1 1 d .
H11 H 0.5164 0.1442 0.1444 0.029 Uiso 1 1 calc R
C12 C 0.3274(4) 0.1251(3) 0.2977(3) 0.0288(7) Uani 1 1 d .
C13 C 0.1615(4) 0.1197(3) 0.3394(3) 0.0303(7) Uani 1 1 d .
H13 H 0.1071 0.1119 0.4223 0.036 Uiso 1 1 calc R
C14 C 0.0716(4) 0.1253(3) 0.2644(3) 0.0264(7) Uani 1 1 d .
C15 C 0.1517(4) 0.1376(2) 0.1415(3) 0.0206(6) Uani 1 1 d .
C16 C 0.3835(4) 0.3522(3) -0.1481(3) 0.0236(6) Uani 1 1 d .
H16A H 0.3571 0.3972 -0.2207 0.028 Uiso 1 1 calc R
H16B H 0.5015 0.3490 -0.1659 0.028 Uiso 1 1 calc R
C17 C 0.2994(4) 0.4201(2) -0.0492(3) 0.0230(6) Uani 1 1 d .
H17A H 0.3290 0.3786 0.0231 0.028 Uiso 1 1 calc R
H17B H 0.1811 0.4233 -0.0293 0.028 Uiso 1 1 calc R
C18 C 0.3489(4) 0.5468(3) -0.0889(3) 0.0276(7) Uani 1 1 d .
H18A H 0.4644 0.5433 -0.0975 0.033 Uiso 1 1 calc R
H18B H 0.3350 0.5833 -0.1678 0.033 Uiso 1 1 calc R
C19 C 0.2501(4) 0.6241(3) -0.0012(3) 0.0324(8) Uani 1 1 d .
H19A H 0.2615 0.5872 0.0783 0.039 Uiso 1 1 calc R
H19B H 0.2909 0.7031 -0.0271 0.039 Uiso 1 1 calc R
C20 C -0.1358(4) 0.2108(3) -0.3040(3) 0.0342(8) Uani 1 1 d .
H20A H -0.1969 0.2317 -0.2269 0.051 Uiso 1 1 calc R
H20B H -0.1284 0.1247 -0.2958 0.051 Uiso 1 1 calc R
H20C H -0.1908 0.2515 -0.3625 0.051 Uiso 1 1 calc R
C21 C 0.3043(5) 0.4499(3) -0.6093(3) 0.0408(9) Uani 1 1 d .
H21A H 0.3854 0.4945 -0.6067 0.061 Uiso 1 1 calc R
H21B H 0.2143 0.5054 -0.6266 0.061 Uiso 1 1 calc R
H21C H 0.3529 0.4039 -0.6718 0.061 Uiso 1 1 calc R
C22 C 0.4229(5) 0.1110(4) 0.3817(3) 0.0444(10) Uani 1 1 d .
H22A H 0.3491 0.1200 0.4605 0.067 Uiso 1 1 calc R
H22B H 0.4981 0.1718 0.3513 0.067 Uiso 1 1 calc R
H22C H 0.4835 0.0319 0.3881 0.067 Uiso 1 1 calc R
C23 C -0.1069(4) 0.1130(3) 0.3124(3) 0.0381(8) Uani 1 1 d .
H23A H -0.1257 0.0364 0.3040 0.057 Uiso 1 1 calc R
H23B H -0.1636 0.1775 0.2677 0.057 Uiso 1 1 calc R
H23C H -0.1473 0.1172 0.3967 0.057 Uiso 1 1 calc R
C24 C 0.1603(5) 0.5987(3) -0.3436(4) 0.0393(8) Uani 1 1 d .
C25 C 0.0211(5) 0.5554(4) -0.2467(4) 0.0482(10) Uani 1 1 d .
H25A H 0.0334 0.5571 -0.1707 0.072 Uiso 1 1 calc R
H25B H 0.0124 0.4736 -0.2481 0.072 Uiso 1 1 calc R
H25C H -0.0766 0.6061 -0.2559 0.072 Uiso 1 1 calc R

loop_
_atom_site_aniso_label
_atom_site_aniso_U_11
_atom_site_aniso_U_22
_atom_site_aniso_U_33
_atom_site_aniso_U_23
_atom_site_aniso_U_13
_atom_site_aniso_U_12
U 0.01851(8) 0.01356(7) 0.01840(8) -0.00019(5) -0.00538(6) -0.00280(5)
O1 0.0231(11) 0.0212(10) 0.0327(12) -0.0063(9) -0.0085(9) 0.0007(9)
O2 0.0379(13) 0.0246(11) 0.0189(11) 0.0064(9) -0.0080(9) -0.0128(10)
O3 0.0236(10) 0.0205(10) 0.0262(11) -0.0069(9) -0.0110(9) -0.0021(8)
O4 0.0305(13) 0.0211(12) 0.068(2) -0.0019(13) -0.0141(13) -0.0026(11)
N1 0.046(2) 0.064(2) 0.069(3) -0.019(2) -0.002(2) -0.0114(19)
N8 0.0206(12) 0.0176(11) 0.0170(12) -0.0017(9) -0.0052(10) -0.0026(10)
C1 0.0273(15) 0.0180(13) 0.0163(14) -0.0011(11) -0.0034(12) -0.0047(12)
C2 0.0255(15) 0.0212(14) 0.0235(15) -0.0003(12) -0.0070(12) -0.0019(12)
C3 0.0321(17) 0.0272(16) 0.0216(15) 0.0014(13) -0.0107(13) -0.0017(13)
C4 0.0332(17) 0.0304(16) 0.0174(15) -0.0018(13) -0.0062(13) -0.0045(14)
C5 0.0248(15) 0.0280(15) 0.0204(15) -0.0036(12) -0.0046(12) -0.0087(12)
C6 0.0255(14) 0.0191(13) 0.0162(14) -0.0038(11) -0.0065(11) -0.0007(11)
C7 0.0250(15) 0.0218(14) 0.0224(15) -0.0081(12) -0.0078(12) 0.0014(12)
C9 0.0233(14) 0.0195(13) 0.0207(15) -0.0020(11) -0.0084(12) 0.0004(11)
C10 0.0260(14) 0.0131(12) 0.0207(14) -0.0009(11) -0.0090(12) -0.0012(11)
C11 0.0265(15) 0.0206(14) 0.0284(16) -0.0046(12) -0.0130(13) -0.0010(12)
C12 0.0376(18) 0.0260(16) 0.0259(16) -0.0068(13) -0.0152(14) 0.0015(14)
C13 0.0404(19) 0.0272(16) 0.0203(16) -0.0051(13) -0.0070(14) -0.0013(14)
C14 0.0296(16) 0.0246(15) 0.0237(16) -0.0072(13) -0.0054(13) -0.0028(13)
C15 0.0267(15) 0.0119(12) 0.0257(15) -0.0035(11) -0.0123(12) -0.0013(11)
C16 0.0281(15) 0.0194(14) 0.0226(15) -0.0001(12) -0.0074(12) -0.0078(12)
C17 0.0265(15) 0.0188(14) 0.0241(15) -0.0037(12) -0.0085(12) -0.0037(12)
C18 0.0281(16) 0.0221(15) 0.0336(18) -0.0040(13) -0.0104(14) -0.0061(13)
C19 0.0304(17) 0.0172(14) 0.050(2) -0.0093(15) -0.0126(16) -0.0012(13)
C20 0.0315(17) 0.0353(18) 0.0341(19) 0.0051(15) -0.0128(15) -0.0116(15)
C21 0.044(2) 0.046(2) 0.0224(17) 0.0101(16) -0.0069(15) -0.0133(17)
C22 0.050(2) 0.060(2) 0.0298(19) -0.0143(18) -0.0237(18) 0.007(2)
C23 0.0325(18) 0.046(2) 0.0325(19) -0.0141(17) 0.0003(15) -0.0087(16)
C24 0.039(2) 0.0340(19) 0.046(2) -0.0087(17) -0.0160(18) -0.0009(16)
C25 0.055(3) 0.049(2) 0.041(2) -0.0043(19) -0.0183(19) -0.009(2)

loop_
_atom_type_symbol
_atom_type_description
_atom_type_scat_dispersion_real
_atom_type_scat_dispersion_imag
_atom_type_scat_source
C C 0.0033 0.0016 'International Tables Vol C Tables 4.2.6.8 and 6.1.1.4'
H H 0.0000 0.0000 'International Tables Vol C Tables 4.2.6.8 and 6.1.1.4'
N N 0.0061 0.0033 'International Tables Vol C Tables 4.2.6.8 and 6.1.1.4'
O O 0.0106 0.0060 'International Tables Vol C Tables 4.2.6.8 and 6.1.1.4'
U U -9.6767 9.6646 'International Tables Vol C Tables 4.2.6.8 and 6.1.1.4'

loop_
_geom_angle_atom_site_label_1
_geom_angle_atom_site_label_2
_geom_angle_atom_site_label_3
_geom_angle
_geom_angle_site_symmetry_1
_geom_angle_site_symmetry_3
O1 U O1 180.00(15) 2 .
O1 U O2 90.57(9) 2 .
O1 U O2 89.43(9) . .
O1 U O2 89.43(9) 2 2
O1 U O2 90.57(9) . 2
O2 U O2 180.0 . 2
O1 U O3 90.39(8) 2 2
O1 U O3 89.61(8) . 2
O2 U O3 97.48(8) . 2
O2 U O3 82.52(8) 2 2
O1 U O3 89.61(8) 2 .
O1 U O3 90.39(8) . .
O2 U O3 82.52(8) . .
O2 U O3 97.48(8) 2 .
O3 U O3 180.00(9) 2 .
C1 O2 U 175.5(2) . .
C15 O3 U 132.19(17) . .
C19 O4 H4 105(3) . .
C16 N8 C9 114.2(2) . .
C16 N8 C7 109.2(2) . .
C9 N8 C7 109.7(2) . .
C16 N8 H8 111(2) . .
C9 N8 H8 105(2) . .
C7 N8 H8 108(2) . .
O2 C1 C2 121.4(3) . .
O2 C1 C6 119.1(3) . .
C2 C1 C6 119.4(3) . .
C3 C2 C1 118.7(3) . .
C3 C2 C20 121.8(3) . .
C1 C2 C20 119.5(3) . .
C2 C3 C4 122.7(3) . .
C2 C3 H3 118.7 . .
C4 C3 H3 118.7 . .
C5 C4 C3 117.6(3) . .
C5 C4 C21 121.2(3) . .
C3 C4 C21 121.2(3) . .
C4 C5 C6 121.7(3) . .
C4 C5 H5 119.2 . .
C6 C5 H5 119.2 . .
C5 C6 C1 120.0(3) . .
C5 C6 C7 122.2(3) . .
C1 C6 C7 117.8(3) . .
C6 C7 N8 112.3(2) . .
C6 C7 H7A 109.1 . .
N8 C7 H7A 109.1 . .
C6 C7 H7B 109.1 . .
N8 C7 H7B 109.1 . .
H7A C7 H7B 107.9 . .
C10 C9 N8 115.5(2) . .
C10 C9 H9A 108.4 . .
N8 C9 H9A 108.4 . .
C10 C9 H9B 108.4 . .
N8 C9 H9B 108.4 . .
H9A C9 H9B 107.5 . .
C11 C10 C15 119.9(3) . .
C11 C10 C9 119.6(3) . .
C15 C10 C9 120.0(3) . .
C10 C11 C12 121.8(3) . .
C10 C11 H11 119.1 . .
C12 C11 H11 119.1 . .
C13 C12 C11 117.4(3) . .
C13 C12 C22 121.5(3) . .
C11 C12 C22 121.0(3) . .
C12 C13 C14 122.7(3) . .
C12 C13 H13 118.7 . .
C14 C13 H13 118.7 . .
C13 C14 C15 118.7(3) . .
C13 C14 C23 121.7(3) . .
C15 C14 C23 119.5(3) . .
O3 C15 C10 120.3(3) . .
O3 C15 C14 120.2(3) . .
C10 C15 C14 119.5(3) . .
N8 C16 C17 115.1(2) . .
N8 C16 H16A 108.5 . .
C17 C16 H16A 108.5 . .
N8 C16 H16B 108.5 . .
C17 C16 H16B 108.5 . .
H16A C16 H16B 107.5 . .
C16 C17 C18 110.0(2) . .
C16 C17 H17A 109.7 . .
C18 C17 H17A 109.7 . .
C16 C17 H17B 109.7 . .
C18 C17 H17B 109.7 . .
H17A C17 H17B 108.2 . .
C19 C18 C17 112.2(3) . .
C19 C18 H18A 109.2 . .
C17 C18 H18A 109.2 . .
C19 C18 H18B 109.2 . .
C17 C18 H18B 109.2 . .
H18A C18 H18B 107.9 . .
O4 C19 C18 110.4(3) . .
O4 C19 H19A 109.6 . .
C18 C19 H19A 109.6 . .
O4 C19 H19B 109.6 . .
C18 C19 H19B 109.6 . .
H19A C19 H19B 108.1 . .
C2 C20 H20A 109.5 . .
C2 C20 H20B 109.5 . .
H20A C20 H20B 109.5 . .
C2 C20 H20C 109.5 . .
H20A C20 H20C 109.5 . .
H20B C20 H20C 109.5 . .
C4 C21 H21A 109.5 . .
C4 C21 H21B 109.5 . .
H21A C21 H21B 109.5 . .
C4 C21 H21C 109.5 . .
H21A C21 H21C 109.5 . .
H21B C21 H21C 109.5 . .
C12 C22 H22A 109.5 . .
C12 C22 H22B 109.5 . .
H22A C22 H22B 109.5 . .
C12 C22 H22C 109.5 . .
H22A C22 H22C 109.5 . .
H22B C22 H22C 109.5 . .
C14 C23 H23A 109.5 . .
C14 C23 H23B 109.5 . .
H23A C23 H23B 109.5 . .
C14 C23 H23C 109.5 . .
H23A C23 H23C 109.5 . .
H23B C23 H23C 109.5 . .
N1 C24 C25 179.3(5) . .
C24 C25 H25A 109.5 . .
C24 C25 H25B 109.5 . .
H25A C25 H25B 109.5 . .
C24 C25 H25C 109.5 . .
H25A C25 H25C 109.5 . .
H25B C25 H25C 109.5 . .

loop_
_geom_bond_atom_site_label_1
_geom_bond_atom_site_label_2
_geom_bond_distance
_geom_bond_site_symmetry_2
U O1 1.807(2) 2
U O1 1.807(2) .
U O2 2.202(2) .
U O2 2.202(2) 2
U O3 2.3025(19) 2
U O3 2.3025(19) .
O2 C1 1.335(3) .
O3 C15 1.351(4) .
O4 C19 1.427(4) .
O4 H4 0.77(4) .
N1 C24 1.131(5) .
N8 C16 1.501(4) .
N8 C9 1.511(4) .
N8 C7 1.524(4) .
N8 H8 0.89(3) .
C1 C2 1.401(4) .
C1 C6 1.406(4) .
C2 C3 1.390(4) .
C2 C20 1.512(4) .
C3 C4 1.395(5) .
C3 H3 0.9500 .
C4 C5 1.385(4) .
C4 C21 1.508(4) .
C5 C6 1.386(4) .
C5 H5 0.9500 .
C6 C7 1.504(4) .
C7 H7A 0.9900 .
C7 H7B 0.9900 .
C9 C10 1.511(4) .
C9 H9A 0.9900 .
C9 H9B 0.9900 .
C10 C11 1.388(4) .
C10 C15 1.405(4) .
C11 C12 1.394(4) .
C11 H11 0.9500 .
C12 C13 1.392(5) .
C12 C22 1.509(5) .
C13 C14 1.395(5) .
C13 H13 0.9500 .
C14 C15 1.406(4) .
C14 C23 1.510(5) .
C16 C17 1.520(4) .
C16 H16A 0.9900 .
C16 H16B 0.9900 .
C17 C18 1.534(4) .
C17 H17A 0.9900 .
C17 H17B 0.9900 .
C18 C19 1.517(4) .
C18 H18A 0.9900 .
C18 H18B 0.9900 .
C19 H19A 0.9900 .
C19 H19B 0.9900 .
C20 H20A 0.9800 .
C20 H20B 0.9800 .
C20 H20C 0.9800 .
C21 H21A 0.9800 .
C21 H21B 0.9800 .
C21 H21C 0.9800 .
C22 H22A 0.9800 .
C22 H22B 0.9800 .
C22 H22C 0.9800 .
C23 H23A 0.9800 .
C23 H23B 0.9800 .
C23 H23C 0.9800 .
C24 C25 1.449(6) .
C25 H25A 0.9800 .
C25 H25B 0.9800 .
C25 H25C 0.9800 .

loop_
_geom_hbond_atom_site_label_D
_geom_hbond_atom_site_label_H
_geom_hbond_atom_site_label_A
_geom_hbond_distance_DH
_geom_hbond_distance_HA
_geom_hbond_distance_DA
_geom_hbond_angle_DHA
_geom_hbond_site_symmetry_A
O4 H4 O3 0.77(4) 2.02(4) 2.742(3) 158(5) 2_565
N8 H8 O3 0.89(3) 2.09(3) 2.823(3) 139(3) .
N8 H8 O2 0.89(3) 2.54(3) 3.091(3) 120(2) .

loop_
_geom_torsion_atom_site_label_1
_geom_torsion_atom_site_label_2
_geom_torsion_atom_site_label_3
_geom_torsion_atom_site_label_4
_geom_torsion
_geom_torsion_site_symmetry_1
O1 U O2 C1 -131(3) 2
O1 U O2 C1 49(3) .
O2 U O2 C1 115(63) 2
O3 U O2 C1 138(3) 2
O3 U O2 C1 -42(3) .
O1 U O3 C15 -42.5(3) 2
O1 U O3 C15 137.5(3) .
O2 U O3 C15 -133.1(3) .
O2 U O3 C15 46.9(3) 2
O3 U O3 C15 106(100) 2
U O2 C1 C2 -82(3) .
U O2 C1 C6 98(3) .
O2 C1 C2 C3 -178.6(3) .
C6 C1 C2 C3 1.1(4) .
O2 C1 C2 C20 1.3(4) .
C6 C1 C2 C20 -179.0(3) .
C1 C2 C3 C4 0.0(5) .
C20 C2 C3 C4 -179.9(3) .
C2 C3 C4 C5 -1.4(5) .
C2 C3 C4 C21 176.6(3) .
C3 C4 C5 C6 1.8(5) .
C21 C4 C5 C6 -176.2(3) .
C4 C5 C6 C1 -0.8(5) .
C4 C5 C6 C7 177.3(3) .
O2 C1 C6 C5 179.0(3) .
C2 C1 C6 C5 -0.7(4) .
O2 C1 C6 C7 0.8(4) .
C2 C1 C6 C7 -178.8(3) .
C5 C6 C7 N8 109.5(3) .
C1 C6 C7 N8 -72.4(3) .
C16 N8 C7 C6 -74.4(3) .
C9 N8 C7 C6 159.8(2) .
C16 N8 C9 C10 80.5(3) .
C7 N8 C9 C10 -156.6(2) .
N8 C9 C10 C11 -137.4(3) .
N8 C9 C10 C15 50.9(4) .
C15 C10 C11 C12 0.7(4) .
C9 C10 C11 C12 -171.1(3) .
C10 C11 C12 C13 -1.2(5) .
C10 C11 C12 C22 175.9(3) .
C11 C12 C13 C14 1.1(5) .
C22 C12 C13 C14 -176.0(3) .
C12 C13 C14 C15 -0.4(5) .
C12 C13 C14 C23 176.8(3) .
U O3 C15 C10 91.7(3) .
U O3 C15 C14 -88.8(3) .
C11 C10 C15 O3 179.5(2) .
C9 C10 C15 O3 -8.7(4) .
C11 C10 C15 C14 0.1(4) .
C9 C10 C15 C14 171.9(3) .
C13 C14 C15 O3 -179.7(3) .
C23 C14 C15 O3 3.1(4) .
C13 C14 C15 C10 -0.2(4) .
C23 C14 C15 C10 -177.5(3) .
C9 N8 C16 C17 -72.1(3) .
C7 N8 C16 C17 164.7(2) .
N8 C16 C17 C18 -178.1(2) .
C16 C17 C18 C19 171.5(3) .
C17 C18 C19 O4 -63.2(4) .
